data_7008369
loop_
_publ_author_name
'Elhaik, Jerome'
'Evans, David J.'
'Kilner, Colin A.'
'Halcrow, Malcolm A.'

_publ_section_title
;
 A structural, magnetic and M\"ossbauer spectroscopic study of an
 unusual angular Jahn-Teller distortion in a series of high-spin
 iron(II) complexes.
;
_journal_issue 9
_journal_name_full 'Dalton transactions (Cambridge, England : 2003)'
_journal_page_first 1693
_journal_page_last 1700
_journal_paper_doi 10.1039/b502175h
_journal_year 2005
_chemical_formula_moiety 'C34 H34 Fe N10 O8, 2[B F4]'
_chemical_formula_sum 'C34 H34 B2 F8 Fe N10 O8'
_chemical_formula_weight 940.18
_chemical_name_systematic
;
Bis[2,6-bis(3-{ethylcarboxy}pyrazol-1-yl)pyridine]iron(II) ditetrafluoroborate
;
_space_group_IT_number 14
_symmetry_cell_setting monoclinic
_symmetry_space_group_name_Hall '-P 2ybc'
_symmetry_space_group_name_H-M 'P 1 21/c 1'
_atom_sites_solution_hydrogens geom
_atom_sites_solution_primary direct
_atom_sites_solution_secondary difmap
_audit_creation_method SHELXL-97
_cell_angle_alpha 90.00
_cell_angle_beta 104.2193(6)
_cell_angle_gamma 90.00
_cell_formula_units_Z 4
_cell_length_a 18.2200(3)
_cell_length_b 9.5176(2)
_cell_length_c 23.8513(5)
_cell_measurement_reflns_used 26369
_cell_measurement_temperature 150(2)
_cell_measurement_theta_max 27.48
_cell_measurement_theta_min 2.33
_cell_volume 4009.35(14)
_computing_cell_refinement 'DENZO-SMN (Otwinowski & Minor, 1997)'
_computing_data_collection 'COLLECT (Nonius, 1999)'
_computing_data_reduction 'DENZO-SMN (Otwinowski & Minor, 1997)'
_computing_molecular_graphics 'ORTEX (McArdle, 1995)'
_computing_publication_material 'local program'
_computing_structure_refinement 'SHELXL-97 (Sheldrick, 1997)'
_computing_structure_solution 'SHELXS-97 (Sheldrick, 1990)'
_diffrn_ambient_temperature 150(2)
_diffrn_detector_area_resol_mean 9.091
_diffrn_measured_fraction_theta_full 0.994
_diffrn_measured_fraction_theta_max 0.994
_diffrn_measurement_device_type 'Nonius KappaCCD diffractometer'
_diffrn_measurement_method '\w and \f scans'
_diffrn_radiation_monochromator graphite
_diffrn_radiation_source 'fine-focus sealed tube'
_diffrn_radiation_type MoK\a
_diffrn_radiation_wavelength 0.71073
_diffrn_reflns_av_R_equivalents 0.0490
_diffrn_reflns_av_sigmaI/netI 0.0634
_diffrn_reflns_limit_h_max 22
_diffrn_reflns_limit_h_min -23
_diffrn_reflns_limit_k_max 12
_diffrn_reflns_limit_k_min -12
_diffrn_reflns_limit_l_max 30
_diffrn_reflns_limit_l_min -28
_diffrn_reflns_number 26369
_diffrn_reflns_theta_full 27.48
_diffrn_reflns_theta_max 27.48
_diffrn_reflns_theta_min 2.33
_exptl_absorpt_coefficient_mu 0.477
_exptl_absorpt_correction_T_max 0.954
_exptl_absorpt_correction_T_min 0.898
_exptl_absorpt_correction_type multi-scan
_exptl_absorpt_process_details
;
Using multiple and symmetry-related data measurements via the program SORTAV
See R.H. Blessing, Acta Cryst (1995), A51, 33-38
;
_exptl_crystal_colour Yellow
_exptl_crystal_density_diffrn 1.558
_exptl_crystal_density_method 'not measured'
_exptl_crystal_description 'Rectangular Prism'
_exptl_crystal_F_000 1920
_exptl_crystal_size_max 0.23
_exptl_crystal_size_mid 0.20
_exptl_crystal_size_min 0.10
_refine_diff_density_max 0.479
_refine_diff_density_min -0.440
_refine_diff_density_rms 0.083
_refine_ls_extinction_method none
_refine_ls_goodness_of_fit_ref 1.022
_refine_ls_hydrogen_treatment constr
_refine_ls_matrix_type full
_refine_ls_number_parameters 638
_refine_ls_number_reflns 9135
_refine_ls_number_restraints 64
_refine_ls_restrained_S_all 1.056
_refine_ls_R_factor_all 0.0807
_refine_ls_R_factor_gt 0.0468
_refine_ls_shift/su_max 0.000
_refine_ls_shift/su_mean 0.000
_refine_ls_structure_factor_coef Fsqd
_refine_ls_weighting_details 'calc w=1/[\s^2^(Fo^2^)+(0.0480P)^2^+1.9248P] where P=(Fo^2^+2Fc^2^)/3'
_refine_ls_weighting_scheme calc
_refine_ls_wR_factor_gt 0.1073
_refine_ls_wR_factor_ref 0.1229
_reflns_number_gt 6328
_reflns_number_total 9135
_reflns_threshold_expression >2sigma(I)
_cod_data_source_file b502175h.txt
_cod_data_source_block je1
_cod_depositor_comments
;
The following automatic conversions were performed:
'_symmetry_cell_setting' value 'Monoclinic' changed to 'monoclinic'
according to '/home/saulius/struct/CIF-dictionaries/cif_core.dic'
dictionary named 'cif_core.dic' version 2.4.1 from 2010-06-29.

Automatic conversion script
Id: cif_fix_enum 1527 2010-12-29 10:47:43Z saulius 
;
_cod_original_cell_volume 4009.36(14)
_cod_original_sg_symbol_H-M 'P 21/c'
_cod_database_code 7008369

loop_
_symmetry_equiv_pos_as_xyz
'x, y, z'
'-x, y+1/2, -z+1/2'
'-x, -y, -z'
'x, -y-1/2, z-1/2'

loop_
_atom_site_label
_atom_site_type_symbol
_atom_site_fract_x
_atom_site_fract_y
_atom_site_fract_z
_atom_site_U_iso_or_equiv
_atom_site_adp_type
_atom_site_occupancy
_atom_site_symmetry_multiplicity
_atom_site_calc_flag
_atom_site_refinement_flags
_atom_site_disorder_assembly
_atom_site_disorder_group
Fe1 Fe 0.248907(18) 0.99191(3) 0.493728(13) 0.02742(11) Uani 1 1 d . . .
N2 N 0.31657(11) 0.99501(19) 0.57967(8) 0.0285(4) Uani 1 1 d . . .
C3 C 0.35686(13) 1.1084(2) 0.60064(10) 0.0301(5) Uani 1 1 d . . .
C4 C 0.40160(13) 1.1190(3) 0.65628(10) 0.0364(6) Uani 1 1 d . . .
H4 H 0.4304 1.2010 0.6695 0.044 Uiso 1 1 calc R . .
C5 C 0.40222(15) 1.0036(3) 0.69184(11) 0.0425(7) Uani 1 1 d . . .
H5 H 0.4320 1.0062 0.7306 0.051 Uiso 1 1 calc R . .
C6 C 0.36017(15) 0.8848(3) 0.67189(11) 0.0408(6) Uani 1 1 d . . .
H6 H 0.3602 0.8055 0.6961 0.049 Uiso 1 1 calc R . .
C7 C 0.31831(13) 0.8865(3) 0.61546(10) 0.0325(5) Uani 1 1 d . . .
N8 N 0.34953(10) 1.2187(2) 0.55977(8) 0.0291(4) Uani 1 1 d . . .
N9 N 0.30978(10) 1.1949(2) 0.50461(8) 0.0288(4) Uani 1 1 d . . .
C10 C 0.31470(13) 1.3161(2) 0.47699(10) 0.0312(5) Uani 1 1 d . . .
C11 C 0.35705(14) 1.4156(3) 0.51482(11) 0.0371(6) Uani 1 1 d . . .
H11 H 0.3684 1.5092 0.5059 0.045 Uiso 1 1 calc R . .
C12 C 0.37853(14) 1.3497(3) 0.56700(11) 0.0360(6) Uani 1 1 d . . .
H12 H 0.4083 1.3887 0.6019 0.043 Uiso 1 1 calc R . .
C13 C 0.27915(14) 1.3291(3) 0.41452(11) 0.0370(6) Uani 1 1 d . . .
O14 O 0.25005(12) 1.2330(2) 0.38423(8) 0.0521(5) Uani 1 1 d . . .
O15 O 0.28391(11) 1.46097(19) 0.39712(8) 0.0455(5) Uani 1 1 d . . .
C16 C 0.25302(18) 1.4901(3) 0.33517(12) 0.0525(8) Uani 1 1 d . . .
H16A H 0.2369 1.5895 0.3300 0.063 Uiso 1 1 calc R . .
H16B H 0.2081 1.4302 0.3201 0.063 Uiso 1 1 calc R . .
C17 C 0.3111(2) 1.4617(4) 0.30201(15) 0.0704(10) Uani 1 1 d . . .
H17A H 0.3597 1.5016 0.3228 0.106 Uiso 1 1 calc R . .
H17B H 0.2951 1.5049 0.2636 0.106 Uiso 1 1 calc R . .
H17C H 0.3164 1.3600 0.2978 0.106 Uiso 1 1 calc R . .
N18 N 0.27307(12) 0.7723(2) 0.58892(9) 0.0348(5) Uani 1 1 d . . .
N19 N 0.23151(11) 0.7845(2) 0.53332(9) 0.0324(5) Uani 1 1 d . . .
C20 C 0.19499(15) 0.6612(3) 0.52246(12) 0.0389(6) Uani 1 1 d . A .
C21 C 0.21394(18) 0.5728(3) 0.57063(13) 0.0505(7) Uani 1 1 d . . .
H21 H 0.1958 0.4802 0.5736 0.061 Uiso 1 1 calc R . .
C22 C 0.26323(17) 0.6455(3) 0.61211(12) 0.0454(7) Uani 1 1 d . . .
H22 H 0.2865 0.6140 0.6501 0.055 Uiso 1 1 calc R . .
C23 C 0.14242(17) 0.6358(3) 0.46556(13) 0.0474(7) Uani 1 1 d D . .
O24A O 0.1353(6) 0.7116(7) 0.4254(3) 0.073(3) Uani 0.70 1 d PD A 1
O25A O 0.09712(17) 0.5217(3) 0.46723(12) 0.0445(7) Uani 0.70 1 d PD A 1
C26A C 0.0399(3) 0.4876(4) 0.4138(2) 0.0470(10) Uani 0.70 1 d PD A 1
H26A H 0.0145 0.5752 0.3968 0.056 Uiso 0.70 1 calc PR A 1
H26B H 0.0010 0.4255 0.4233 0.056 Uiso 0.70 1 calc PR A 1
C27A C 0.0740(2) 0.4164(5) 0.3704(2) 0.0571(12) Uani 0.70 1 d PD A 1
H27A H 0.1014 0.4855 0.3528 0.086 Uiso 0.70 1 calc PR A 1
H27B H 0.0338 0.3737 0.3402 0.086 Uiso 0.70 1 calc PR A 1
H27C H 0.1092 0.3432 0.3896 0.086 Uiso 0.70 1 calc PR A 1
O24B O 0.1246(12) 0.7129(13) 0.4252(6) 0.041(4) Uiso 0.30 1 d PD A 2
O25B O 0.1336(5) 0.4915(7) 0.4612(3) 0.060(2) Uiso 0.30 1 d PD A 2
C26B C 0.0815(7) 0.4504(15) 0.4062(5) 0.074(4) Uiso 0.30 1 d PD A 2
H26C H 0.0844 0.3477 0.4005 0.089 Uiso 0.30 1 calc PR A 2
H26D H 0.0958 0.4983 0.3736 0.089 Uiso 0.30 1 calc PR A 2
C27B C 0.0031(6) 0.4907(18) 0.4080(7) 0.086(5) Uiso 0.30 1 d PD A 2
H27D H -0.0167 0.4221 0.4312 0.129 Uiso 0.30 1 calc PR A 2
H27E H -0.0293 0.4923 0.3685 0.129 Uiso 0.30 1 calc PR A 2
H27F H 0.0038 0.5841 0.4253 0.129 Uiso 0.30 1 calc PR A 2
N28 N 0.17196(10) 0.98904(18) 0.41079(8) 0.0271(4) Uani 1 1 d . . .
C29 C 0.19361(13) 0.9365(2) 0.36597(10) 0.0308(5) Uani 1 1 d . . .
C30 C 0.14510(15) 0.9147(3) 0.31226(11) 0.0413(6) Uani 1 1 d . . .
H30 H 0.1627 0.8775 0.2810 0.050 Uiso 1 1 calc R . .
C31 C 0.07037(16) 0.9491(3) 0.30615(12) 0.0483(7) Uani 1 1 d . . .
H31 H 0.0353 0.9354 0.2699 0.058 Uiso 1 1 calc R . .
C32 C 0.04546(15) 1.0032(3) 0.35189(11) 0.0427(6) Uani 1 1 d . . .
H32 H -0.0062 1.0267 0.3481 0.051 Uiso 1 1 calc R . .
C33 C 0.09914(14) 1.0216(2) 0.40329(10) 0.0321(5) Uani 1 1 d . . .
N34 N 0.27108(11) 0.9020(2) 0.37794(8) 0.0310(4) Uani 1 1 d . . .
N35 N 0.31241(11) 0.90139(19) 0.43408(8) 0.0294(4) Uani 1 1 d . . .
C36 C 0.38242(13) 0.8658(3) 0.43035(10) 0.0326(5) Uani 1 1 d . . .
C37 C 0.38541(15) 0.8471(3) 0.37281(11) 0.0409(6) Uani 1 1 d . . .
H37 H 0.4285 0.8232 0.3591 0.049 Uiso 1 1 calc R . .
C38 C 0.31404(15) 0.8701(3) 0.34076(11) 0.0403(6) Uani 1 1 d . . .
H38 H 0.2973 0.8649 0.2998 0.048 Uiso 1 1 calc R . .
C39 C 0.44765(14) 0.8497(3) 0.48075(11) 0.0351(6) Uani 1 1 d . . .
O40 O 0.51159(10) 0.8450(2) 0.47470(8) 0.0496(5) Uani 1 1 d . . .
O41 O 0.42874(9) 0.84023(19) 0.53073(7) 0.0387(4) Uani 1 1 d . . .
C42 C 0.49120(14) 0.8244(3) 0.58294(11) 0.0402(6) Uani 1 1 d . . .
H42A H 0.4831 0.8886 0.6135 0.048 Uiso 1 1 calc R . .
H42B H 0.5397 0.8499 0.5739 0.048 Uiso 1 1 calc R . .
C43 C 0.49489(19) 0.6770(3) 0.60398(14) 0.0621(9) Uani 1 1 d . . .
H43A H 0.4448 0.6480 0.6080 0.093 Uiso 1 1 calc R . .
H43B H 0.5316 0.6704 0.6416 0.093 Uiso 1 1 calc R . .
H43C H 0.5107 0.6153 0.5762 0.093 Uiso 1 1 calc R . .
N44 N 0.08200(11) 1.0796(2) 0.45307(8) 0.0314(4) Uani 1 1 d . . .
N45 N 0.13840(11) 1.0921(2) 0.50245(8) 0.0306(4) Uani 1 1 d . . .
C46 C 0.10584(14) 1.1569(3) 0.53956(11) 0.0352(6) Uani 1 1 d . B .
C47 C 0.02918(15) 1.1844(3) 0.51424(12) 0.0450(7) Uani 1 1 d . . .
H47 H -0.0061 1.2287 0.5320 0.054 Uiso 1 1 calc R . .
C48 C 0.01583(15) 1.1353(3) 0.45968(12) 0.0416(6) Uani 1 1 d . . .
H48 H -0.0309 1.1389 0.4312 0.050 Uiso 1 1 calc R . .
C49 C 0.15217(14) 1.1981(3) 0.59707(11) 0.0366(6) Uani 1 1 d D . .
O50A O 0.2186(2) 1.1852(9) 0.6127(4) 0.067(2) Uani 0.70 1 d PD B 1
O51A O 0.1095(2) 1.2635(5) 0.62834(14) 0.0572(11) Uani 0.70 1 d PD B 1
C52A C 0.1475(3) 1.3155(7) 0.68653(19) 0.0653(17) Uani 0.70 1 d PD B 1
H52A H 0.1454 1.4194 0.6871 0.078 Uiso 0.70 1 calc PR B 1
H52B H 0.2014 1.2867 0.6963 0.078 Uiso 0.70 1 calc PR B 1
O50B O 0.2188(5) 1.2163(18) 0.6090(7) 0.031(2) Uiso 0.30 1 d PD B 2
O51B O 0.1075(5) 1.2085(8) 0.6344(3) 0.035(2) Uiso 0.30 1 d PD B 2
C52B C 0.1572(6) 1.2511(15) 0.6911(4) 0.068(5) Uiso 0.30 1 d PD B 2
H52C H 0.1983 1.1816 0.7042 0.082 Uiso 0.30 1 calc PR B 2
H52D H 0.1802 1.3442 0.6880 0.082 Uiso 0.30 1 calc PR B 2
C53 C 0.1091(3) 1.2566(4) 0.73051(15) 0.0989(15) Uani 1 1 d D . .
H53A H 0.0559 1.2854 0.7208 0.148 Uiso 0.70 1 d PR B .
H53B H 0.1343 1.2922 0.7690 0.148 Uiso 0.70 1 d PR . .
H53C H 0.1122 1.1538 0.7304 0.148 Uiso 0.70 1 d PR . .
H53D H 0.0700 1.3281 0.7175 0.148 Uiso 0.30 1 d PR . .
H53E H 0.1395 1.2806 0.7693 0.148 Uiso 0.30 1 d PR . .
H53F H 0.0852 1.1648 0.7316 0.148 Uiso 0.30 1 d PR . .
B54A B 0.4044(3) 0.0393(9) 0.2358(3) 0.036(2) Uani 0.70 1 d PD C 1
F55A F 0.4279(4) 0.1146(7) 0.2860(3) 0.053(2) Uani 0.70 1 d PD C 1
F56A F 0.4053(3) -0.1027(4) 0.2473(2) 0.0593(11) Uani 0.70 1 d PD C 1
F57A F 0.4548(2) 0.0673(4) 0.20016(14) 0.0507(9) Uani 0.70 1 d PD C 1
F58A F 0.33246(15) 0.0801(4) 0.20591(15) 0.0730(9) Uani 0.70 1 d PD C 1
B54B B 0.4027(11) 0.020(2) 0.2395(9) 0.074(12) Uiso 0.30 1 d PD D 2
F55B F 0.4272(12) 0.120(2) 0.2820(8) 0.083(8) Uiso 0.30 1 d PD D 2
F56B F 0.4271(7) -0.1112(13) 0.2604(5) 0.060(4) Uiso 0.30 1 d PD D 2
F57B F 0.4325(6) 0.0464(12) 0.1930(5) 0.064(4) Uiso 0.30 1 d PD D 2
F58B F 0.3250(5) 0.0217(8) 0.2229(4) 0.064(3) Uiso 0.30 1 d PD D 2
B59A B 0.1416(3) 0.6881(7) 0.1898(2) 0.032(2) Uani 0.70 1 d PD E 1
F60A F 0.2143(4) 0.7318(8) 0.2167(4) 0.062(3) Uani 0.70 1 d PD E 1
F61A F 0.1405(5) 0.6102(8) 0.1417(3) 0.079(3) Uani 0.70 1 d PD E 1
F62A F 0.1090(2) 0.6217(4) 0.22904(13) 0.0649(9) Uani 0.70 1 d PD E 1
F63A F 0.1007(2) 0.8103(4) 0.17061(18) 0.0761(11) Uani 0.70 1 d PD E 1
B59B B 0.1438(11) 0.677(2) 0.1889(9) 0.081(13) Uiso 0.30 1 d PD F 2
F60B F 0.2143(7) 0.7293(14) 0.2155(8) 0.038(5) Uiso 0.30 1 d PD F 2
F61B F 0.1420(11) 0.6082(15) 0.1381(6) 0.054(5) Uiso 0.30 1 d PD F 2
F62B F 0.1281(5) 0.5720(8) 0.2246(4) 0.063(3) Uiso 0.30 1 d PD F 2
F63B F 0.0866(6) 0.7737(10) 0.1844(4) 0.067(3) Uiso 0.30 1 d PD F 2

loop_
_atom_site_aniso_label
_atom_site_aniso_U_11
_atom_site_aniso_U_22
_atom_site_aniso_U_33
_atom_site_aniso_U_23
_atom_site_aniso_U_13
_atom_site_aniso_U_12
Fe1 0.02604(19) 0.03137(19) 0.02369(18) 0.00033(13) 0.00389(13) 0.00082(14)
N2 0.0258(10) 0.0337(10) 0.0263(10) 0.0020(8) 0.0069(8) 0.0046(8)
C3 0.0253(12) 0.0388(13) 0.0266(12) 0.0003(10) 0.0073(9) 0.0047(10)
C4 0.0283(13) 0.0540(16) 0.0265(13) -0.0039(11) 0.0057(10) -0.0003(11)
C5 0.0304(14) 0.0712(19) 0.0246(12) 0.0045(13) 0.0044(10) 0.0077(13)
C6 0.0383(15) 0.0560(17) 0.0294(13) 0.0129(12) 0.0107(11) 0.0123(13)
C7 0.0298(13) 0.0393(13) 0.0303(13) 0.0070(10) 0.0114(10) 0.0078(11)
N8 0.0256(10) 0.0342(11) 0.0266(10) -0.0020(8) 0.0045(8) 0.0008(8)
N9 0.0258(10) 0.0348(11) 0.0248(10) -0.0005(8) 0.0042(8) 0.0005(8)
C10 0.0287(13) 0.0340(13) 0.0316(13) 0.0011(10) 0.0088(10) -0.0004(10)
C11 0.0398(15) 0.0320(13) 0.0404(15) -0.0009(11) 0.0114(12) -0.0051(11)
C12 0.0350(14) 0.0387(14) 0.0340(14) -0.0093(11) 0.0078(11) -0.0041(11)
C13 0.0348(14) 0.0383(14) 0.0368(14) 0.0061(11) 0.0068(11) -0.0036(11)
O14 0.0684(14) 0.0460(11) 0.0347(11) 0.0058(9) -0.0013(9) -0.0158(10)
O15 0.0511(12) 0.0398(10) 0.0423(11) 0.0120(8) 0.0051(9) -0.0045(9)
C16 0.0548(19) 0.0551(18) 0.0440(16) 0.0220(14) 0.0050(14) -0.0004(14)
C17 0.066(2) 0.095(3) 0.053(2) 0.0293(19) 0.0210(17) 0.0108(19)
N18 0.0384(12) 0.0356(11) 0.0328(11) 0.0074(9) 0.0131(9) 0.0065(9)
N19 0.0319(11) 0.0324(11) 0.0339(11) 0.0031(9) 0.0102(9) 0.0021(9)
C20 0.0459(16) 0.0303(13) 0.0456(16) 0.0001(11) 0.0206(13) -0.0001(12)
C21 0.069(2) 0.0332(14) 0.0543(18) 0.0077(13) 0.0254(16) -0.0006(14)
C22 0.0598(18) 0.0372(14) 0.0433(16) 0.0139(12) 0.0205(14) 0.0081(13)
C23 0.0572(19) 0.0298(14) 0.0564(19) -0.0029(13) 0.0163(15) -0.0022(13)
O24A 0.087(6) 0.047(3) 0.067(3) 0.0173(17) -0.014(2) -0.030(2)
O25A 0.0442(18) 0.0338(14) 0.0561(18) -0.0035(12) 0.0134(14) -0.0133(13)
C26A 0.037(3) 0.038(2) 0.068(3) -0.0103(19) 0.016(2) -0.008(2)
C27A 0.048(3) 0.057(3) 0.067(3) -0.015(2) 0.016(2) -0.009(2)
N28 0.0261(10) 0.0279(10) 0.0260(10) 0.0011(8) 0.0037(8) -0.0011(8)
C29 0.0301(13) 0.0319(12) 0.0293(13) 0.0011(10) 0.0051(10) 0.0000(10)
C30 0.0408(16) 0.0513(16) 0.0292(13) -0.0064(11) 0.0038(11) -0.0003(12)
C31 0.0441(17) 0.0614(18) 0.0317(15) -0.0032(13) -0.0056(12) 0.0017(14)
C32 0.0309(14) 0.0543(17) 0.0368(14) -0.0015(12) -0.0031(11) 0.0048(12)
C33 0.0307(13) 0.0327(13) 0.0327(13) 0.0027(10) 0.0070(10) 0.0001(10)
N34 0.0309(11) 0.0366(11) 0.0248(10) -0.0022(8) 0.0059(8) -0.0025(9)
N35 0.0281(11) 0.0332(10) 0.0265(10) -0.0022(8) 0.0060(8) -0.0024(8)
C36 0.0286(13) 0.0360(13) 0.0350(14) -0.0033(10) 0.0112(10) -0.0004(10)
C37 0.0338(14) 0.0551(16) 0.0374(15) -0.0075(12) 0.0158(12) -0.0011(12)
C38 0.0422(16) 0.0524(16) 0.0285(13) -0.0063(11) 0.0130(11) -0.0031(12)
C39 0.0304(14) 0.0375(14) 0.0392(15) -0.0047(11) 0.0123(11) 0.0023(11)
O40 0.0318(10) 0.0713(13) 0.0470(12) -0.0059(10) 0.0123(9) 0.0046(9)
O41 0.0274(9) 0.0547(11) 0.0330(10) -0.0010(8) 0.0052(7) 0.0016(8)
C42 0.0311(14) 0.0509(16) 0.0356(14) -0.0068(12) 0.0025(11) -0.0012(12)
C43 0.062(2) 0.0490(18) 0.063(2) 0.0000(15) -0.0088(16) 0.0038(15)
N44 0.0241(10) 0.0366(11) 0.0321(11) 0.0008(9) 0.0040(8) 0.0026(8)
N45 0.0269(10) 0.0337(11) 0.0301(11) 0.0005(8) 0.0051(8) 0.0007(8)
C46 0.0318(13) 0.0373(13) 0.0379(14) 0.0002(11) 0.0112(11) 0.0022(11)
C47 0.0327(14) 0.0547(17) 0.0479(17) -0.0056(13) 0.0104(12) 0.0127(13)
C48 0.0300(14) 0.0494(16) 0.0438(16) -0.0008(12) 0.0059(11) 0.0082(12)
C49 0.0336(15) 0.0394(14) 0.0408(15) -0.0038(11) 0.0169(12) 0.0027(11)
O50A 0.032(2) 0.089(6) 0.075(4) -0.039(4) 0.0076(16) 0.007(2)
O51A 0.0380(18) 0.087(4) 0.047(2) -0.027(2) 0.0114(14) 0.005(2)
C52A 0.037(3) 0.108(5) 0.050(3) -0.045(3) 0.011(2) 0.008(3)
C53 0.149(4) 0.084(3) 0.054(2) -0.006(2) 0.006(3) -0.020(3)
B54A 0.033(3) 0.045(3) 0.023(3) -0.0114(19) -0.0040(17) -0.006(2)
F55A 0.056(3) 0.050(2) 0.042(2) -0.0248(14) -0.0055(12) -0.0073(12)
F56A 0.088(4) 0.0384(18) 0.058(3) -0.0090(16) 0.032(3) -0.0129(19)
F57A 0.052(2) 0.065(2) 0.0327(15) 0.0169(13) 0.0043(15) 0.0001(18)
F58A 0.0405(16) 0.084(2) 0.079(2) -0.0194(19) -0.0150(15) 0.0041(16)
B59A 0.022(3) 0.044(3) 0.025(3) -0.0071(17) -0.0047(15) -0.0042(18)
F60A 0.036(2) 0.100(5) 0.047(3) -0.0227(16) 0.0013(11) -0.0196(15)
F61A 0.066(3) 0.105(5) 0.059(3) -0.051(2) 0.0056(16) -0.0206(17)
F62A 0.060(2) 0.083(2) 0.0546(18) -0.0148(17) 0.0197(15) -0.0310(19)
F63A 0.057(2) 0.078(2) 0.087(3) 0.020(2) 0.0077(19) 0.0285(18)

loop_
_atom_type_symbol
_atom_type_description
_atom_type_scat_dispersion_real
_atom_type_scat_dispersion_imag
_atom_type_scat_source
C C 0.0033 0.0016 'International Tables Vol C Tables 4.2.6.8 and 6.1.1.4'
H H 0.0000 0.0000 'International Tables Vol C Tables 4.2.6.8 and 6.1.1.4'
N N 0.0061 0.0033 'International Tables Vol C Tables 4.2.6.8 and 6.1.1.4'
O O 0.0106 0.0060 'International Tables Vol C Tables 4.2.6.8 and 6.1.1.4'
Fe Fe 0.3463 0.8444 'International Tables Vol C Tables 4.2.6.8 and 6.1.1.4'
B B 0.0013 0.0007 'International Tables Vol C Tables 4.2.6.8 and 6.1.1.4'
F F 0.0171 0.0103 'International Tables Vol C Tables 4.2.6.8 and 6.1.1.4'

loop_
_geom_angle_atom_site_label_1
_geom_angle_atom_site_label_2
_geom_angle_atom_site_label_3
_geom_angle
_geom_angle_site_symmetry_1
_geom_angle_site_symmetry_3
_geom_angle_publ_flag
N2 Fe1 N28 174.62(7) . . ?
N2 Fe1 N9 73.63(7) . . ?
N28 Fe1 N9 108.52(7) . . ?
N2 Fe1 N35 110.81(7) . . ?
N28 Fe1 N35 74.13(7) . . ?
N9 Fe1 N35 95.11(7) . . ?
N2 Fe1 N19 73.36(7) . . ?
N28 Fe1 N19 104.55(7) . . ?
N9 Fe1 N19 146.92(7) . . ?
N35 Fe1 N19 94.48(7) . . ?
N2 Fe1 N45 102.88(7) . . ?
N28 Fe1 N45 72.26(7) . . ?
N9 Fe1 N45 93.02(7) . . ?
N35 Fe1 N45 146.29(7) . . ?
N19 Fe1 N45 96.32(7) . . ?
C3 N2 C7 117.5(2) . . ?
C3 N2 Fe1 120.74(15) . . ?
C7 N2 Fe1 121.67(16) . . ?
N2 C3 C4 124.2(2) . . ?
N2 C3 N8 113.07(19) . . ?
C4 C3 N8 122.8(2) . . ?
C3 C4 C5 116.4(2) . . ?
C6 C5 C4 121.1(2) . . ?
C7 C6 C5 117.0(2) . . ?
N2 C7 C6 123.8(2) . . ?
N2 C7 N18 112.8(2) . . ?
C6 C7 N18 123.4(2) . . ?
C12 N8 N9 112.16(19) . . ?
C12 N8 C3 129.0(2) . . ?
N9 N8 C3 118.82(18) . . ?
C10 N9 N8 104.41(18) . . ?
C10 N9 Fe1 141.76(15) . . ?
N8 N9 Fe1 113.11(13) . . ?
N9 C10 C11 110.9(2) . . ?
N9 C10 C13 120.1(2) . . ?
C11 C10 C13 128.9(2) . . ?
C12 C11 C10 105.5(2) . . ?
N8 C12 C11 107.0(2) . . ?
O14 C13 O15 125.5(2) . . ?
O14 C13 C10 124.1(2) . . ?
O15 C13 C10 110.3(2) . . ?
C13 O15 C16 116.9(2) . . ?
O15 C16 C17 110.6(2) . . ?
C22 N18 N19 112.0(2) . . ?
C22 N18 C7 128.4(2) . . ?
N19 N18 C7 119.60(19) . . ?
C20 N19 N18 104.15(19) . . ?
C20 N19 Fe1 143.36(17) . . ?
N18 N19 Fe1 112.48(14) . . ?
N19 C20 C21 110.9(2) . . ?
N19 C20 C23 119.9(2) . . ?
C21 C20 C23 129.1(2) . . ?
C22 C21 C20 106.2(2) . . ?
C21 C22 N18 106.7(2) . . ?
O24A C23 O25A 124.1(5) . . ?
O24B C23 O25B 123.2(9) . . ?
O24A C23 C20 124.3(5) . . ?
O24B C23 C20 129.0(10) . . ?
O25A C23 C20 111.2(2) . . ?
O25B C23 C20 105.6(4) . . ?
C23 O25A C26A 117.0(3) . . ?
O25A C26A C27A 111.9(4) . . ?
C23 O25B C26B 111.6(8) . . ?
O25B C26B C27B 108.7(8) . . ?
C29 N28 C33 117.6(2) . . ?
C29 N28 Fe1 119.79(15) . . ?
C33 N28 Fe1 122.01(16) . . ?
N28 C29 C30 123.7(2) . . ?
N28 C29 N34 114.0(2) . . ?
C30 C29 N34 122.3(2) . . ?
C31 C30 C29 117.0(2) . . ?
C30 C31 C32 121.0(2) . . ?
C33 C32 C31 116.8(2) . . ?
N28 C33 C32 123.8(2) . . ?
N28 C33 N44 113.4(2) . . ?
C32 C33 N44 122.8(2) . . ?
C38 N34 N35 111.9(2) . . ?
C38 N34 C29 129.2(2) . . ?
N35 N34 C29 118.93(19) . . ?
C36 N35 N34 103.89(19) . . ?
C36 N35 Fe1 142.57(16) . . ?
N34 N35 Fe1 112.25(14) . . ?
N35 C36 C37 111.3(2) . . ?
N35 C36 C39 124.0(2) . . ?
C37 C36 C39 124.6(2) . . ?
C38 C37 C36 105.7(2) . . ?
N34 C38 C37 107.2(2) . . ?
O40 C39 O41 125.2(2) . . ?
O40 C39 C36 120.9(2) . . ?
O41 C39 C36 113.9(2) . . ?
C39 O41 C42 116.77(19) . . ?
O41 C42 C43 110.1(2) . . ?
C48 N44 N45 111.5(2) . . ?
C48 N44 C33 129.4(2) . . ?
N45 N44 C33 118.97(19) . . ?
C46 N45 N44 104.47(19) . . ?
C46 N45 Fe1 143.20(16) . . ?
N44 N45 Fe1 112.28(14) . . ?
N45 C46 C47 111.0(2) . . ?
N45 C46 C49 119.6(2) . . ?
C47 C46 C49 129.2(2) . . ?
C48 C47 C46 106.0(2) . . ?
C47 C48 N44 107.0(2) . . ?
O50B C49 O51B 125.3(8) . . ?
O50A C49 O51A 123.8(5) . . ?
O50A C49 C46 124.9(5) . . ?
O50B C49 C46 125.3(8) . . ?
O51B C49 C46 109.4(4) . . ?
O51A C49 C46 111.0(2) . . ?
C49 O51A C52A 118.1(3) . . ?
O51A C52A C53 109.8(4) . . ?
C49 O51B C52B 106.7(6) . . ?
C53 C52B O51B 105.8(7) . . ?
F55A B54A F56A 110.7(6) . . ?
F55A B54A F58A 110.9(5) . . ?
F56A B54A F58A 109.9(5) . . ?
F55A B54A F57A 108.3(6) . . ?
F56A B54A F57A 109.0(5) . . ?
F58A B54A F57A 107.9(5) . . ?
F56B B54B F58B 109.6(14) . . ?
F56B B54B F57B 107.7(15) . . ?
F58B B54B F57B 110.4(14) . . ?
F56B B54B F55B 110.1(16) . . ?
F58B B54B F55B 109.0(16) . . ?
F57B B54B F55B 110.1(16) . . ?
F61A B59A F62A 113.7(6) . . ?
F61A B59A F60A 111.6(6) . . ?
F62A B59A F60A 110.1(5) . . ?
F61A B59A F63A 106.4(5) . . ?
F62A B59A F63A 108.7(5) . . ?
F60A B59A F63A 105.9(6) . . ?
F61B B59B F63B 113.4(15) . . ?
F61B B59B F60B 113.5(16) . . ?
F63B B59B F60B 113.3(15) . . ?
F61B B59B F62B 103.7(14) . . ?
F63B B59B F62B 105.2(14) . . ?
F60B B59B F62B 106.7(14) . . ?

loop_
_geom_bond_atom_site_label_1
_geom_bond_atom_site_label_2
_geom_bond_distance
_geom_bond_site_symmetry_2
_geom_bond_publ_flag
Fe1 N2 2.1169(19) . ?
Fe1 N28 2.1252(18) . ?
Fe1 N9 2.2110(19) . ?
Fe1 N35 2.217(2) . ?
Fe1 N19 2.2442(19) . ?
Fe1 N45 2.283(2) . ?
N2 C3 1.332(3) . ?
N2 C7 1.335(3) . ?
C3 C4 1.380(3) . ?
C3 N8 1.416(3) . ?
C4 C5 1.386(4) . ?
C5 C6 1.384(4) . ?
C6 C7 1.374(3) . ?
C7 N18 1.416(3) . ?
N8 C12 1.349(3) . ?
N8 N9 1.356(2) . ?
N9 C10 1.342(3) . ?
C10 C11 1.402(3) . ?
C10 C13 1.477(3) . ?
C11 C12 1.362(3) . ?
C13 O14 1.204(3) . ?
C13 O15 1.332(3) . ?
O15 C16 1.473(3) . ?
C16 C17 1.492(4) . ?
N18 C22 1.358(3) . ?
N18 N19 1.361(3) . ?
N19 C20 1.343(3) . ?
C20 C21 1.397(4) . ?
C20 C23 1.476(4) . ?
C21 C22 1.352(4) . ?
C23 O24A 1.180(5) . ?
C23 O24B 1.190(9) . ?
C23 O25A 1.371(4) . ?
C23 O25B 1.384(6) . ?
O25A C26A 1.471(5) . ?
C26A C27A 1.496(5) . ?
O25B C26B 1.470(9) . ?
C26B C27B 1.490(9) . ?
N28 C29 1.325(3) . ?
N28 C33 1.331(3) . ?
C29 C30 1.382(3) . ?
C29 N34 1.408(3) . ?
C30 C31 1.373(4) . ?
C31 C32 1.380(4) . ?
C32 C33 1.379(3) . ?
C33 N44 1.412(3) . ?
N34 C38 1.354(3) . ?
N34 N35 1.365(3) . ?
N35 C36 1.344(3) . ?
C36 C37 1.398(3) . ?
C36 C39 1.476(3) . ?
C37 C38 1.355(4) . ?
C39 O40 1.209(3) . ?
C39 O41 1.323(3) . ?
O41 C42 1.474(3) . ?
C42 C43 1.486(4) . ?
N44 C48 1.361(3) . ?
N44 N45 1.365(3) . ?
N45 C46 1.332(3) . ?
C46 C47 1.403(4) . ?
C46 C49 1.476(3) . ?
C47 C48 1.348(4) . ?
C49 O50A 1.182(5) . ?
C49 O50B 1.190(8) . ?
C49 O51B 1.349(6) . ?
C49 O51A 1.354(4) . ?
O51A C52A 1.476(5) . ?
C52A C53 1.505(6) . ?
O51B C52B 1.487(9) . ?
C52B C53 1.436(9) . ?
B54A F55A 1.370(6) . ?
B54A F56A 1.378(9) . ?
B54A F58A 1.386(6) . ?
B54A F57A 1.422(7) . ?
B54B F56B 1.374(18) . ?
B54B F58B 1.375(17) . ?
B54B F57B 1.375(18) . ?
B54B F55B 1.384(17) . ?
B59A F61A 1.361(7) . ?
B59A F62A 1.380(6) . ?
B59A F60A 1.387(6) . ?
B59A F63A 1.396(7) . ?
B59B F61B 1.369(17) . ?
B59B F63B 1.376(17) . ?
B59B F60B 1.380(17) . ?
B59B F62B 1.386(18) . ?
